data_7002232
loop_
_publ_author_name
'Zhang, Tianle'
'Song, Hongbin'
'Dai, Xiaomei'
'Meng, Xianggao'

_publ_section_title
;
 One, two and three-dimensional organometallic networks constructed
 from silver(i) pyridyldiethynide complexes
;
_journal_issue 37
_journal_name_full 'Dalton Transactions'
_journal_page_first 7688
_journal_page_last 7694
_journal_paper_doi 10.1039/b905449a
_journal_year 2009
_chemical_formula_sum 'C9 H3 Ag5 N4 O9'
_chemical_formula_weight 850.50
_chemical_name_systematic
;
?
;
_space_group_IT_number 15
_symmetry_cell_setting monoclinic
_symmetry_space_group_name_Hall '-C 2yc'
_symmetry_space_group_name_H-M 'C 1 2/c 1'
_atom_sites_solution_hydrogens geom
_atom_sites_solution_primary direct
_atom_sites_solution_secondary difmap
_audit_creation_method SHELXL-97
_cell_angle_alpha 90.00
_cell_angle_beta 132.296(1)
_cell_angle_gamma 90.00
_cell_formula_units_Z 8
_cell_length_a 20.4628(17)
_cell_length_b 13.6189(11)
_cell_length_c 14.3811(12)
_cell_measurement_reflns_used 2917
_cell_measurement_temperature 150(2)
_cell_measurement_theta_max 28.17
_cell_measurement_theta_min 2.69
_cell_volume 2964.4(4)
_computing_structure_refinement 'SHELXL-97 (Sheldrick, 1997)'
_computing_structure_solution 'SHELXS-97 (Sheldrick, 1990)'
_diffrn_ambient_temperature 150(2)
_diffrn_measured_fraction_theta_full 0.999
_diffrn_measured_fraction_theta_max 0.999
_diffrn_measurement_device_type 'CCD area detector'
_diffrn_measurement_method 'phi and omega scans'
_diffrn_radiation_monochromator graphite
_diffrn_radiation_source 'fine-focus sealed tube'
_diffrn_radiation_type MoK\a
_diffrn_radiation_wavelength 0.71073
_diffrn_reflns_av_R_equivalents 0.0889
_diffrn_reflns_av_sigmaI/netI 0.0746
_diffrn_reflns_limit_h_max 26
_diffrn_reflns_limit_h_min -26
_diffrn_reflns_limit_k_max 17
_diffrn_reflns_limit_k_min -10
_diffrn_reflns_limit_l_max 18
_diffrn_reflns_limit_l_min -18
_diffrn_reflns_number 10119
_diffrn_reflns_theta_full 27.00
_diffrn_reflns_theta_max 27.00
_diffrn_reflns_theta_min 2.01
_exptl_absorpt_coefficient_mu 6.551
_exptl_absorpt_correction_T_max 0.5603
_exptl_absorpt_correction_T_min 0.5603
_exptl_absorpt_correction_type multi-scan
_exptl_absorpt_process_details SADABS,Sheldrick,1997
_exptl_crystal_colour brown
_exptl_crystal_density_diffrn 3.811
_exptl_crystal_density_method 'not measured'
_exptl_crystal_description block
_exptl_crystal_F_000 3136
_exptl_crystal_size_max 0.10
_exptl_crystal_size_mid 0.10
_exptl_crystal_size_min 0.10
_refine_diff_density_max 2.498
_refine_diff_density_min -2.278
_refine_diff_density_rms 0.287
_refine_ls_extinction_method none
_refine_ls_goodness_of_fit_ref 1.002
_refine_ls_hydrogen_treatment constr
_refine_ls_matrix_type full
_refine_ls_number_parameters 246
_refine_ls_number_reflns 3244
_refine_ls_number_restraints 0
_refine_ls_restrained_S_all 1.002
_refine_ls_R_factor_all 0.0570
_refine_ls_R_factor_gt 0.0441
_refine_ls_shift/su_max 0.001
_refine_ls_shift/su_mean 0.000
_refine_ls_structure_factor_coef Fsqd
_refine_ls_weighting_details 'calc w=1/[\s^2^(Fo^2^)+(0.0362P)^2^+0.0000P] where P=(Fo^2^+2Fc^2^)/3'
_refine_ls_weighting_scheme calc
_refine_ls_wR_factor_gt 0.0875
_refine_ls_wR_factor_ref 0.0925
_reflns_number_gt 2633
_reflns_number_total 3244
_reflns_threshold_expression >2sigma(I)
_cod_data_source_file b905449a.txt
_cod_data_source_block compound-2
_cod_depositor_comments
;
The following automatic conversions were performed:
'_symmetry_cell_setting' value 'Monoclinic' changed to 'monoclinic'
according to '/home/saulius/struct/CIF-dictionaries/cif_core.dic'
dictionary named 'cif_core.dic' version 2.4.1 from 2010-06-29.

Automatic conversion script
Id: cif_fix_enum 1527 2010-12-29 10:47:43Z saulius 
;
_cod_original_sg_symbol_H-M C2/c
_cod_database_code 7002232

loop_
_symmetry_equiv_pos_as_xyz
'x, y, z'
'-x, y, -z+1/2'
'x+1/2, y+1/2, z'
'-x+1/2, y+1/2, -z+1/2'
'-x, -y, -z'
'x, -y, z-1/2'
'-x+1/2, -y+1/2, -z'
'x+1/2, -y+1/2, z-1/2'

loop_
_atom_site_label
_atom_site_type_symbol
_atom_site_fract_x
_atom_site_fract_y
_atom_site_fract_z
_atom_site_U_iso_or_equiv
_atom_site_adp_type
_atom_site_occupancy
_atom_site_symmetry_multiplicity
_atom_site_calc_flag
_atom_site_refinement_flags
_atom_site_disorder_assembly
_atom_site_disorder_group
Ag1 Ag 0.21573(4) 0.83443(5) 1.22559(6) 0.02669(17) Uani 1 1 d . . .
Ag2 Ag 0.18535(4) 0.72212(4) 1.02299(5) 0.01957(15) Uani 1 1 d . . .
Ag3 Ag 0.20371(4) 0.94186(4) 0.96072(5) 0.02403(16) Uani 1 1 d . . .
Ag4 Ag 0.14095(5) 1.13922(5) 0.83928(6) 0.0368(2) Uani 1 1 d . . .
Ag5 Ag 0.11824(4) 0.98187(5) 0.67462(5) 0.02437(16) Uani 1 1 d . . .
C1 C -0.0006(5) 0.6381(5) 0.8556(6) 0.0137(14) Uani 1 1 d . . .
H1 H -0.0128 0.7052 0.8310 0.016 Uiso 1 1 calc R . .
C2 C -0.0718(4) 0.5744(5) 0.8005(6) 0.0130(14) Uani 1 1 d . . .
C3 C -0.0541(4) 0.4775(5) 0.8398(6) 0.0162(15) Uani 1 1 d . . .
H3 H -0.1006 0.4325 0.8077 0.019 Uiso 1 1 calc R . .
C4 C 0.0343(5) 0.4477(5) 0.9283(7) 0.0180(16) Uani 1 1 d . . .
H4 H 0.0487 0.3815 0.9562 0.022 Uiso 1 1 calc R . .
C5 C 0.1003(4) 0.5147(5) 0.9748(6) 0.0124(14) Uani 1 1 d . . .
C6 C -0.1599(4) 0.6151(5) 0.7076(6) 0.0139(15) Uani 1 1 d . . .
C7 C -0.2266(5) 0.6620(5) 0.6315(7) 0.0178(16) Uani 1 1 d . . .
C8 C 0.1922(5) 0.4849(5) 1.0642(6) 0.0155(15) Uani 1 1 d . . .
C9 C 0.2674(4) 0.4553(5) 1.1430(6) 0.0163(15) Uani 1 1 d . . .
N1 N 0.0832(4) 0.6098(4) 0.9407(5) 0.0119(12) Uani 1 1 d . . .
N2 N 0.0001(4) 0.8165(4) 0.9997(5) 0.0161(13) Uani 1 1 d . . .
N3 N 0.0000 0.8925(6) 0.7500 0.0181(19) Uani 1 2 d S . .
N4 N 0.2176(4) 1.1390(5) 1.1150(6) 0.0196(14) Uani 1 1 d . . .
N5 N 0.0000 1.2677(7) 0.7500 0.022(2) Uani 1 2 d S . .
O11 O 0.0625(3) 0.7663(4) 1.0889(5) 0.0238(12) Uani 1 1 d . . .
O12 O 0.0147(4) 0.9025(4) 0.9821(5) 0.0270(13) Uani 1 1 d . . .
O13 O -0.0748(4) 0.7841(4) 0.9266(5) 0.0320(14) Uani 1 1 d . . .
O14 O 0.0711(4) 0.8456(4) 0.8098(5) 0.0298(13) Uani 1 1 d . . .
O15 O 0.0000 0.9811(6) 0.7500 0.044(3) Uani 1 2 d S . .
O16 O 0.1737(4) 1.0612(4) 1.0640(5) 0.0240(12) Uani 1 1 d . . .
O17 O 0.2218(4) 1.1992(4) 1.0541(6) 0.0353(15) Uani 1 1 d . . .
O18 O 0.2590(3) 1.1545(4) 1.2283(5) 0.0272(13) Uani 1 1 d . . .
O19 O 0.0000 1.1757(5) 0.7500 0.0250(17) Uani 1 2 d S . .
O20 O 0.0700(3) 1.3114(4) 0.8020(5) 0.0245(12) Uani 1 1 d . . .

loop_
_atom_site_aniso_label
_atom_site_aniso_U_11
_atom_site_aniso_U_22
_atom_site_aniso_U_33
_atom_site_aniso_U_23
_atom_site_aniso_U_13
_atom_site_aniso_U_12
Ag1 0.0269(3) 0.0302(4) 0.0280(3) -0.0055(3) 0.0205(3) 0.0006(3)
Ag2 0.0152(3) 0.0166(3) 0.0194(3) -0.0036(2) 0.0086(2) -0.0041(2)
Ag3 0.0264(3) 0.0225(3) 0.0239(3) 0.0033(2) 0.0173(3) 0.0001(3)
Ag4 0.0422(4) 0.0492(5) 0.0311(4) 0.0195(3) 0.0296(4) 0.0312(3)
Ag5 0.0180(3) 0.0263(4) 0.0158(3) -0.0048(2) 0.0061(2) -0.0024(2)
C1 0.020(4) 0.010(4) 0.013(3) 0.000(3) 0.012(3) 0.001(3)
C2 0.012(3) 0.018(4) 0.012(3) 0.000(3) 0.009(3) 0.001(3)
C3 0.007(3) 0.020(4) 0.015(3) -0.004(3) 0.005(3) -0.005(3)
C4 0.017(4) 0.012(4) 0.019(3) 0.001(3) 0.010(3) 0.000(3)
C5 0.011(3) 0.014(4) 0.011(3) -0.002(3) 0.007(3) 0.001(3)
C6 0.013(4) 0.016(4) 0.013(3) -0.001(3) 0.009(3) -0.003(3)
C7 0.017(4) 0.018(4) 0.020(3) 0.000(3) 0.013(3) 0.001(3)
C8 0.017(4) 0.013(4) 0.019(3) 0.000(3) 0.013(3) -0.001(3)
C9 0.013(4) 0.020(4) 0.019(3) -0.004(3) 0.012(3) -0.001(3)
N1 0.011(3) 0.012(3) 0.013(3) -0.002(2) 0.008(2) -0.001(2)
N2 0.020(3) 0.014(3) 0.015(3) -0.003(2) 0.012(3) 0.004(3)
N3 0.018(5) 0.014(5) 0.018(4) 0.000 0.011(4) 0.000
N4 0.016(3) 0.024(4) 0.021(3) 0.000(3) 0.013(3) 0.003(3)
N5 0.026(5) 0.026(6) 0.018(4) 0.000 0.017(4) 0.000
O11 0.020(3) 0.020(3) 0.020(3) 0.004(2) 0.009(2) 0.005(2)
O12 0.028(3) 0.021(3) 0.026(3) 0.002(2) 0.015(3) 0.000(2)
O13 0.018(3) 0.031(3) 0.037(3) -0.012(3) 0.014(3) -0.002(3)
O14 0.025(3) 0.023(3) 0.031(3) 0.002(2) 0.014(3) 0.003(2)
O15 0.037(5) 0.006(4) 0.092(8) 0.000 0.045(6) 0.000
O16 0.031(3) 0.017(3) 0.033(3) -0.007(2) 0.025(3) -0.004(2)
O17 0.047(4) 0.030(4) 0.036(3) -0.002(3) 0.032(3) -0.014(3)
O18 0.025(3) 0.034(4) 0.014(2) 0.002(2) 0.010(2) 0.004(3)
O19 0.021(4) 0.013(4) 0.042(5) 0.000 0.022(4) 0.000
O20 0.018(3) 0.029(3) 0.025(3) 0.000(2) 0.014(3) -0.005(2)

loop_
_atom_type_symbol
_atom_type_description
_atom_type_scat_dispersion_real
_atom_type_scat_dispersion_imag
_atom_type_scat_source
C C 0.0033 0.0016 'International Tables Vol C Tables 4.2.6.8 and 6.1.1.4'
H H 0.0000 0.0000 'International Tables Vol C Tables 4.2.6.8 and 6.1.1.4'
N N 0.0061 0.0033 'International Tables Vol C Tables 4.2.6.8 and 6.1.1.4'
O O 0.0106 0.0060 'International Tables Vol C Tables 4.2.6.8 and 6.1.1.4'
Ag Ag -0.8971 1.1015 'International Tables Vol C Tables 4.2.6.8 and 6.1.1.4'

loop_
_geom_angle_atom_site_label_1
_geom_angle_atom_site_label_2
_geom_angle_atom_site_label_3
_geom_angle
_geom_angle_site_symmetry_1
_geom_angle_site_symmetry_3
_geom_angle_publ_flag
C7 Ag1 C9 126.7(2) 8_566 4_557 ?
C7 Ag1 O18 94.6(2) 8_566 4_547 ?
C9 Ag1 O18 125.5(2) 4_557 4_547 ?
C7 Ag1 O11 114.2(2) 8_566 . ?
C9 Ag1 O11 108.7(2) 4_557 . ?
O18 Ag1 O11 76.75(17) 4_547 . ?
C7 Ag1 Ag4 171.70(18) 8_566 6_576 ?
C9 Ag1 Ag4 46.53(17) 4_557 6_576 ?
O18 Ag1 Ag4 93.71(13) 4_547 6_576 ?
O11 Ag1 Ag4 68.49(12) . 6_576 ?
C7 Ag1 Ag2 44.68(18) 8_566 . ?
C9 Ag1 Ag2 166.54(17) 4_557 . ?
O18 Ag1 Ag2 67.90(12) 4_547 . ?
O11 Ag1 Ag2 73.33(12) . . ?
Ag4 Ag1 Ag2 140.59(3) 6_576 . ?
C7 Ag1 Ag5 111.10(18) 8_566 6_576 ?
C9 Ag1 Ag5 47.05(17) 4_557 6_576 ?
O18 Ag1 Ag5 151.21(13) 4_547 6_576 ?
O11 Ag1 Ag5 80.80(12) . 6_576 ?
Ag4 Ag1 Ag5 61.04(2) 6_576 6_576 ?
Ag2 Ag1 Ag5 122.08(3) . 6_576 ?
C7 Ag2 N1 163.8(2) 8_566 . ?
C7 Ag2 Ag1 51.1(2) 8_566 . ?
N1 Ag2 Ag1 112.65(14) . . ?
C7 Ag2 Ag3 105.6(2) 8_566 7_567 ?
N1 Ag2 Ag3 85.48(15) . 7_567 ?
Ag1 Ag2 Ag3 130.07(2) . 7_567 ?
C7 Ag2 Ag3 45.87(19) 8_566 . ?
N1 Ag2 Ag3 138.43(14) . . ?
Ag1 Ag2 Ag3 78.87(2) . . ?
Ag3 Ag2 Ag3 118.53(2) 7_567 . ?
C7 Ag2 Ag2 64.0(2) 8_566 7_567 ?
N1 Ag2 Ag2 132.23(15) . 7_567 ?
Ag1 Ag2 Ag2 115.00(3) . 7_567 ?
Ag3 Ag2 Ag2 61.38(2) 7_567 7_567 ?
Ag3 Ag2 Ag2 57.15(2) . 7_567 ?
C7 Ag3 C9 141.8(2) 8_566 7_567 ?
C7 Ag3 O14 98.0(2) 8_566 . ?
C9 Ag3 O14 110.9(2) 7_567 . ?
C7 Ag3 O16 89.4(2) 8_566 . ?
C9 Ag3 O16 104.4(2) 7_567 . ?
O14 Ag3 O16 107.69(18) . . ?
C7 Ag3 C8 114.0(2) 8_566 7_567 ?
C9 Ag3 C8 27.8(2) 7_567 7_567 ?
O14 Ag3 C8 128.0(2) . 7_567 ?
O16 Ag3 C8 112.4(2) . 7_567 ?
C7 Ag3 Ag4 152.52(18) 8_566 . ?
C9 Ag3 Ag4 45.38(17) 7_567 . ?
O14 Ag3 Ag4 100.46(13) . . ?
O16 Ag3 Ag4 65.67(12) . . ?
C8 Ag3 Ag4 69.02(16) 7_567 . ?
C7 Ag3 Ag2 65.14(18) 8_566 7_567 ?
C9 Ag3 Ag2 89.58(17) 7_567 7_567 ?
O14 Ag3 Ag2 90.01(13) . 7_567 ?
O16 Ag3 Ag2 151.11(13) . 7_567 ?
C8 Ag3 Ag2 69.89(16) 7_567 7_567 ?
Ag4 Ag3 Ag2 134.64(3) . 7_567 ?
C7 Ag3 Ag2 40.51(18) 8_566 . ?
C9 Ag3 Ag2 147.36(17) 7_567 . ?
O14 Ag3 Ag2 58.38(13) . . ?
O16 Ag3 Ag2 108.22(12) . . ?
C8 Ag3 Ag2 131.18(16) 7_567 . ?
Ag4 Ag3 Ag2 156.32(3) . . ?
Ag2 Ag3 Ag2 61.47(2) 7_567 . ?
C7 Ag3 Ag5 150.11(18) 8_566 . ?
C9 Ag3 Ag5 42.44(16) 7_567 . ?
O14 Ag3 Ag5 68.49(14) . . ?
O16 Ag3 Ag5 119.76(12) . . ?
C8 Ag3 Ag5 63.41(15) 7_567 . ?
Ag4 Ag3 Ag5 57.042(19) . . ?
Ag2 Ag3 Ag5 87.65(2) 7_567 . ?
Ag2 Ag3 Ag5 116.32(2) . . ?
C9 Ag4 O19 150.4(2) 7_567 . ?
C9 Ag4 O17 104.8(2) 7_567 . ?
O19 Ag4 O17 99.23(16) . . ?
C9 Ag4 Ag1 52.67(19) 7_567 6_575 ?
O19 Ag4 Ag1 126.70(6) . 6_575 ?
O17 Ag4 Ag1 119.97(14) . 6_575 ?
C9 Ag4 Ag3 52.56(19) 7_567 . ?
O19 Ag4 Ag3 114.06(17) . . ?
O17 Ag4 Ag3 84.46(14) . . ?
Ag1 Ag4 Ag3 104.91(3) 6_575 . ?
C9 Ag4 Ag5 47.22(18) 7_567 . ?
O19 Ag4 Ag5 104.25(13) . . ?
O17 Ag4 Ag5 147.83(14) . . ?
Ag1 Ag4 Ag5 60.31(2) 6_575 . ?
Ag3 Ag4 Ag5 66.06(2) . . ?
C9 Ag5 O12 161.9(2) 7_567 2_556 ?
C9 Ag5 O16 105.6(2) 7_567 6_575 ?
O12 Ag5 O16 90.57(18) 2_556 6_575 ?
C9 Ag5 O12 119.1(2) 7_567 6_575 ?
O12 Ag5 O12 70.4(2) 2_556 6_575 ?
O16 Ag5 O12 82.04(17) 6_575 6_575 ?
C9 Ag5 Ag1 51.54(19) 7_567 6_575 ?
O12 Ag5 Ag1 141.76(13) 2_556 6_575 ?
O16 Ag5 Ag1 80.88(12) 6_575 6_575 ?
O12 Ag5 Ag1 71.49(12) 6_575 6_575 ?
C9 Ag5 Ag4 45.77(18) 7_567 . ?
O12 Ag5 Ag4 123.95(14) 2_556 . ?
O16 Ag5 Ag4 139.17(12) 6_575 . ?
O12 Ag5 Ag4 89.44(12) 6_575 . ?
Ag1 Ag5 Ag4 58.65(2) 6_575 . ?
C9 Ag5 Ag3 47.29(19) 7_567 . ?
O12 Ag5 Ag3 115.51(14) 2_556 . ?
O16 Ag5 Ag3 131.24(12) 6_575 . ?
O12 Ag5 Ag3 143.91(12) 6_575 . ?
Ag1 Ag5 Ag3 97.40(2) 6_575 . ?
Ag4 Ag5 Ag3 56.902(19) . . ?
N1 C1 C2 123.3(6) . . ?
N1 C1 H1 118.3 . . ?
C2 C1 H1 118.3 . . ?
C3 C2 C1 118.3(6) . . ?
C3 C2 C6 124.2(6) . . ?
C1 C2 C6 117.4(6) . . ?
C2 C3 C4 118.1(7) . . ?
C2 C3 H3 121.0 . . ?
C4 C3 H3 121.0 . . ?
C5 C4 C3 119.7(7) . . ?
C5 C4 H4 120.1 . . ?
C3 C4 H4 120.1 . . ?
N1 C5 C4 122.2(6) . . ?
N1 C5 C8 117.2(6) . . ?
C4 C5 C8 120.6(6) . . ?
C7 C6 C2 169.7(8) . . ?
C6 C7 Ag2 162.7(6) . 8_465 ?
C6 C7 Ag3 98.7(5) . 8_465 ?
Ag2 C7 Ag3 93.6(3) 8_465 8_465 ?
C6 C7 Ag1 101.0(5) . 8_465 ?
Ag2 C7 Ag1 84.2(2) 8_465 8_465 ?
Ag3 C7 Ag1 116.1(3) 8_465 8_465 ?
C9 C8 C5 175.0(8) . . ?
C9 C8 Ag3 67.2(5) . 7_567 ?
C5 C8 Ag3 117.9(5) . 7_567 ?
C8 C9 Ag4 140.3(6) . 7_567 ?
C8 C9 Ag5 130.5(6) . 7_567 ?
Ag4 C9 Ag5 87.0(2) 7_567 7_567 ?
C8 C9 Ag1 113.1(5) . 4_547 ?
Ag4 C9 Ag1 80.8(2) 7_567 4_547 ?
Ag5 C9 Ag1 81.4(2) 7_567 4_547 ?
C8 C9 Ag3 85.0(5) . 7_567 ?
Ag4 C9 Ag3 82.1(2) 7_567 7_567 ?
Ag5 C9 Ag3 90.3(2) 7_567 7_567 ?
Ag1 C9 Ag3 161.3(3) 4_547 7_567 ?
C1 N1 C5 118.3(6) . . ?
C1 N1 Ag2 117.9(5) . . ?
C5 N1 Ag2 123.8(4) . . ?
O13 N2 O11 121.0(6) . . ?
O13 N2 O12 119.3(6) . . ?
O11 N2 O12 119.7(6) . . ?
O15 N3 O14 120.6(4) . 2_556 ?
O15 N3 O14 120.6(4) . . ?
O14 N3 O14 118.9(9) 2_556 . ?
O17 N4 O18 120.0(7) . . ?
O17 N4 O16 120.4(6) . . ?
O18 N4 O16 119.6(6) . . ?
O20 N5 O20 122.4(9) 2_556 . ?
O20 N5 O19 118.8(5) 2_556 . ?
O20 N5 O19 118.8(5) . . ?
N2 O11 Ag1 118.8(4) . . ?
N2 O12 Ag5 110.0(4) . 2_556 ?
N2 O12 Ag5 118.5(4) . 6_576 ?
Ag5 O12 Ag5 109.6(2) 2_556 6_576 ?
N3 O14 Ag3 114.9(5) . . ?
N4 O16 Ag3 121.4(4) . . ?
N4 O16 Ag5 105.8(4) . 6_576 ?
Ag3 O16 Ag5 126.7(2) . 6_576 ?
N4 O17 Ag4 111.0(5) . . ?
N4 O18 Ag1 110.5(4) . 4_557 ?
N5 O19 Ag4 102.55(18) . . ?
N5 O19 Ag4 102.55(18) . 2_556 ?
Ag4 O19 Ag4 154.9(4) . 2_556 ?

loop_
_geom_bond_atom_site_label_1
_geom_bond_atom_site_label_2
_geom_bond_distance
_geom_bond_site_symmetry_2
_geom_bond_publ_flag
Ag1 C7 2.318(7) 8_566 ?
Ag1 C9 2.350(7) 4_557 ?
Ag1 O18 2.500(6) 4_547 ?
Ag1 O11 2.502(5) . ?
Ag1 Ag4 2.9174(9) 6_576 ?
Ag1 Ag2 2.9626(8) . ?
Ag1 Ag5 2.9677(9) 6_576 ?
Ag2 C7 2.094(7) 8_566 ?
Ag2 N1 2.186(5) . ?
Ag2 Ag3 3.0789(9) 7_567 ?
Ag2 Ag3 3.2174(8) . ?
Ag2 Ag2 3.2202(12) 7_567 ?
Ag3 C7 2.314(7) 8_566 ?
Ag3 C9 2.392(7) 7_567 ?
Ag3 O14 2.422(6) . ?
Ag3 O16 2.540(5) . ?
Ag3 C8 2.586(7) 7_567 ?
Ag3 Ag4 2.9842(9) . ?
Ag3 Ag2 3.0789(9) 7_567 ?
Ag3 Ag5 3.2557(9) . ?
Ag4 C9 2.145(7) 7_567 ?
Ag4 O19 2.2869(18) . ?
Ag4 O17 2.464(6) . ?
Ag4 Ag1 2.9173(9) 6_575 ?
Ag4 Ag5 2.9889(9) . ?
Ag5 C9 2.197(7) 7_567 ?
Ag5 O12 2.323(5) 2_556 ?
Ag5 O16 2.567(5) 6_575 ?
Ag5 O12 2.596(5) 6_575 ?
Ag5 Ag1 2.9677(9) 6_575 ?
C1 N1 1.328(9) . ?
C1 C2 1.396(9) . ?
C1 H1 0.9500 . ?
C2 C3 1.385(10) . ?
C2 C6 1.450(9) . ?
C3 C4 1.399(10) . ?
C3 H3 0.9500 . ?
C4 C5 1.374(9) . ?
C4 H4 0.9500 . ?
C5 N1 1.345(9) . ?
C5 C8 1.449(9) . ?
C6 C7 1.208(9) . ?
C7 Ag2 2.094(7) 8_465 ?
C7 Ag3 2.314(7) 8_465 ?
C7 Ag1 2.318(7) 8_465 ?
C8 C9 1.211(10) . ?
C8 Ag3 2.586(7) 7_567 ?
C9 Ag4 2.145(7) 7_567 ?
C9 Ag5 2.197(7) 7_567 ?
C9 Ag1 2.350(7) 4_547 ?
C9 Ag3 2.392(7) 7_567 ?
N2 O13 1.216(8) . ?
N2 O11 1.241(7) . ?
N2 O12 1.276(7) . ?
N3 O15 1.207(11) . ?
N3 O14 1.256(7) 2_556 ?
N3 O14 1.256(7) . ?
N4 O17 1.244(8) . ?
N4 O18 1.248(8) . ?
N4 O16 1.258(8) . ?
N5 O20 1.234(6) 2_556 ?
N5 O20 1.234(6) . ?
N5 O19 1.253(11) . ?
O12 Ag5 2.323(5) 2_556 ?
O12 Ag5 2.596(5) 6_576 ?
O16 Ag5 2.567(5) 6_576 ?
O18 Ag1 2.500(6) 4_557 ?
O19 Ag4 2.2869(17) 2_556 ?

loop_
_geom_hbond_atom_site_label_D
_geom_hbond_atom_site_label_H
_geom_hbond_atom_site_label_A
_geom_hbond_distance_DH
_geom_hbond_distance_HA
_geom_hbond_distance_DA
_geom_hbond_angle_DHA
_geom_hbond_site_symmetry_A
C1 H1 O14 0.95 2.44 3.333(9) 157.5 2_556
C3 H3 O18 0.95 2.56 3.489(9) 166.4 8_465

loop_
_geom_torsion_atom_site_label_1
_geom_torsion_atom_site_label_2
_geom_torsion_atom_site_label_3
_geom_torsion_atom_site_label_4
_geom_torsion
_geom_torsion_site_symmetry_1
_geom_torsion_site_symmetry_2
_geom_torsion_site_symmetry_3
_geom_torsion_site_symmetry_4
_geom_torsion_publ_flag
C9 Ag1 Ag2 C7 55.0(8) 4_557 . . 8_566 ?
O18 Ag1 Ag2 C7 -122.2(3) 4_547 . . 8_566 ?
O11 Ag1 Ag2 C7 155.7(3) . . . 8_566 ?
Ag4 Ag1 Ag2 C7 170.4(3) 6_576 . . 8_566 ?
Ag5 Ag1 Ag2 C7 88.3(3) 6_576 . . 8_566 ?
C7 Ag1 Ag2 N1 -179.2(3) 8_566 . . . ?
C9 Ag1 Ag2 N1 -124.2(7) 4_557 . . . ?
O18 Ag1 Ag2 N1 58.6(2) 4_547 . . . ?
O11 Ag1 Ag2 N1 -23.54(19) . . . . ?
Ag4 Ag1 Ag2 N1 -8.82(16) 6_576 . . . ?
Ag5 Ag1 Ag2 N1 -90.92(16) 6_576 . . . ?
C7 Ag1 Ag2 Ag3 76.9(3) 8_566 . . 7_567 ?
C9 Ag1 Ag2 Ag3 131.9(7) 4_557 . . 7_567 ?
O18 Ag1 Ag2 Ag3 -45.25(14) 4_547 . . 7_567 ?
O11 Ag1 Ag2 Ag3 -127.39(12) . . . 7_567 ?
Ag4 Ag1 Ag2 Ag3 -112.67(5) 6_576 . . 7_567 ?
Ag5 Ag1 Ag2 Ag3 165.23(3) 6_576 . . 7_567 ?
C7 Ag1 Ag2 Ag3 -41.1(3) 8_566 . . . ?
C9 Ag1 Ag2 Ag3 13.9(7) 4_557 . . . ?
O18 Ag1 Ag2 Ag3 -163.32(14) 4_547 . . . ?
O11 Ag1 Ag2 Ag3 114.54(12) . . . . ?
Ag4 Ag1 Ag2 Ag3 129.26(5) 6_576 . . . ?
Ag5 Ag1 Ag2 Ag3 47.16(3) 6_576 . . . ?
C7 Ag1 Ag2 Ag2 4.3(3) 8_566 . . 7_567 ?
C9 Ag1 Ag2 Ag2 59.3(7) 4_557 . . 7_567 ?
O18 Ag1 Ag2 Ag2 -117.89(14) 4_547 . . 7_567 ?
O11 Ag1 Ag2 Ag2 159.97(12) . . . 7_567 ?
Ag4 Ag1 Ag2 Ag2 174.69(4) 6_576 . . 7_567 ?
Ag5 Ag1 Ag2 Ag2 92.59(4) 6_576 . . 7_567 ?
N1 Ag2 Ag3 C7 157.2(4) . . . 8_566 ?
Ag1 Ag2 Ag3 C7 45.5(3) . . . 8_566 ?
Ag3 Ag2 Ag3 C7 -84.2(3) 7_567 . . 8_566 ?
Ag2 Ag2 Ag3 C7 -84.2(3) 7_567 . . 8_566 ?
C7 Ag2 Ag3 C9 114.5(4) 8_566 . . 7_567 ?
N1 Ag2 Ag3 C9 -88.3(4) . . . 7_567 ?
Ag1 Ag2 Ag3 C9 160.0(3) . . . 7_567 ?
Ag3 Ag2 Ag3 C9 30.2(3) 7_567 . . 7_567 ?
Ag2 Ag2 Ag3 C9 30.2(3) 7_567 . . 7_567 ?
C7 Ag2 Ag3 O14 -166.2(3) 8_566 . . . ?
N1 Ag2 Ag3 O14 -9.0(3) . . . . ?
Ag1 Ag2 Ag3 O14 -120.67(16) . . . . ?
Ag3 Ag2 Ag3 O14 109.56(16) 7_567 . . . ?
Ag2 Ag2 Ag3 O14 109.56(16) 7_567 . . . ?
C7 Ag2 Ag3 O16 -66.2(3) 8_566 . . . ?
N1 Ag2 Ag3 O16 91.0(3) . . . . ?
Ag1 Ag2 Ag3 O16 -20.71(13) . . . . ?
Ag3 Ag2 Ag3 O16 -150.48(13) 7_567 . . . ?
Ag2 Ag2 Ag3 O16 -150.48(13) 7_567 . . . ?
C7 Ag2 Ag3 C8 78.9(3) 8_566 . . 7_567 ?
N1 Ag2 Ag3 C8 -123.9(3) . . . 7_567 ?
Ag1 Ag2 Ag3 C8 124.4(2) . . . 7_567 ?
Ag3 Ag2 Ag3 C8 -5.4(2) 7_567 . . 7_567 ?
Ag2 Ag2 Ag3 C8 -5.4(2) 7_567 . . 7_567 ?
C7 Ag2 Ag3 Ag4 -137.0(3) 8_566 . . . ?
N1 Ag2 Ag3 Ag4 20.2(2) . . . . ?
Ag1 Ag2 Ag3 Ag4 -91.48(7) . . . . ?
Ag3 Ag2 Ag3 Ag4 138.75(7) 7_567 . . . ?
Ag2 Ag2 Ag3 Ag4 138.75(7) 7_567 . . . ?
C7 Ag2 Ag3 Ag2 84.2(3) 8_566 . . 7_567 ?
N1 Ag2 Ag3 Ag2 -118.5(2) . . . 7_567 ?
Ag1 Ag2 Ag3 Ag2 129.77(3) . . . 7_567 ?
Ag3 Ag2 Ag3 Ag2 0.0 7_567 . . 7_567 ?
C7 Ag2 Ag3 Ag5 155.5(3) 8_566 . . . ?
N1 Ag2 Ag3 Ag5 -47.3(2) . . . . ?
Ag1 Ag2 Ag3 Ag5 -158.95(3) . . . . ?
Ag3 Ag2 Ag3 Ag5 71.28(3) 7_567 . . . ?
Ag2 Ag2 Ag3 Ag5 71.28(3) 7_567 . . . ?
C7 Ag3 Ag4 C9 119.6(4) 8_566 . . 7_567 ?
O14 Ag3 Ag4 C9 -109.1(3) . . . 7_567 ?
O16 Ag3 Ag4 C9 146.1(3) . . . 7_567 ?
C8 Ag3 Ag4 C9 17.8(3) 7_567 . . 7_567 ?
Ag2 Ag3 Ag4 C9 -8.6(2) 7_567 . . 7_567 ?
Ag2 Ag3 Ag4 C9 -134.1(2) . . . 7_567 ?
Ag5 Ag3 Ag4 C9 -53.4(2) . . . 7_567 ?
C7 Ag3 Ag4 O19 -91.4(4) 8_566 . . . ?
C9 Ag3 Ag4 O19 149.0(2) 7_567 . . . ?
O14 Ag3 Ag4 O19 39.88(16) . . . . ?
O16 Ag3 Ag4 O19 -64.93(16) . . . . ?
C8 Ag3 Ag4 O19 166.72(19) 7_567 . . . ?
Ag2 Ag3 Ag4 O19 140.40(9) 7_567 . . . ?
Ag2 Ag3 Ag4 O19 14.90(11) . . . . ?
Ag5 Ag3 Ag4 O19 95.54(9) . . . . ?
C7 Ag3 Ag4 O17 6.2(4) 8_566 . . . ?
C9 Ag3 Ag4 O17 -113.4(3) 7_567 . . . ?
O14 Ag3 Ag4 O17 137.5(2) . . . . ?
O16 Ag3 Ag4 O17 32.7(2) . . . . ?
C8 Ag3 Ag4 O17 -95.6(2) 7_567 . . . ?
Ag2 Ag3 Ag4 O17 -121.95(15) 7_567 . . . ?
Ag2 Ag3 Ag4 O17 112.55(16) . . . . ?
Ag5 Ag3 Ag4 O17 -166.80(14) . . . . ?
C7 Ag3 Ag4 Ag1 125.8(4) 8_566 . . 6_575 ?
C9 Ag3 Ag4 Ag1 6.2(2) 7_567 . . 6_575 ?
O14 Ag3 Ag4 Ag1 -102.89(14) . . . 6_575 ?
O16 Ag3 Ag4 Ag1 152.30(13) . . . 6_575 ?
C8 Ag3 Ag4 Ag1 23.95(16) 7_567 . . 6_575 ?
Ag2 Ag3 Ag4 Ag1 -2.38(5) 7_567 . . 6_575 ?
Ag2 Ag3 Ag4 Ag1 -127.87(6) . . . 6_575 ?
Ag5 Ag3 Ag4 Ag1 -47.23(2) . . . 6_575 ?
C7 Ag3 Ag4 Ag5 173.0(4) 8_566 . . . ?
C9 Ag3 Ag4 Ag5 53.4(2) 7_567 . . . ?
O14 Ag3 Ag4 Ag5 -55.66(14) . . . . ?
O16 Ag3 Ag4 Ag5 -160.47(13) . . . . ?
C8 Ag3 Ag4 Ag5 71.18(16) 7_567 . . . ?
Ag2 Ag3 Ag4 Ag5 44.85(4) 7_567 . . . ?
Ag2 Ag3 Ag4 Ag5 -80.64(7) . . . . ?
O19 Ag4 Ag5 C9 -170.6(3) . . . 7_567 ?
O17 Ag4 Ag5 C9 -35.0(4) . . . 7_567 ?
Ag1 Ag4 Ag5 C9 64.9(3) 6_575 . . 7_567 ?
Ag3 Ag4 Ag5 C9 -60.3(3) . . . 7_567 ?
C9 Ag4 Ag5 O12 160.7(3) 7_567 . . 2_556 ?
O19 Ag4 Ag5 O12 -9.9(2) . . . 2_556 ?
O17 Ag4 Ag5 O12 125.7(3) . . . 2_556 ?
Ag1 Ag4 Ag5 O12 -134.32(16) 6_575 . . 2_556 ?
Ag3 Ag4 Ag5 O12 100.43(16) . . . 2_556 ?
C9 Ag4 Ag5 O16 -56.4(3) 7_567 . . 6_575 ?
O19 Ag4 Ag5 O16 133.0(2) . . . 6_575 ?
O17 Ag4 Ag5 O16 -91.4(3) . . . 6_575 ?
Ag1 Ag4 Ag5 O16 8.56(18) 6_575 . . 6_575 ?
Ag3 Ag4 Ag5 O16 -116.69(18) . . . 6_575 ?
C9 Ag4 Ag5 O12 -133.5(3) 7_567 . . 6_575 ?
O19 Ag4 Ag5 O12 55.86(18) . . . 6_575 ?
O17 Ag4 Ag5 O12 -168.5(3) . . . 6_575 ?
Ag1 Ag4 Ag5 O12 -68.54(12) 6_575 . . 6_575 ?
Ag3 Ag4 Ag5 O12 166.20(12) . . . 6_575 ?
C9 Ag4 Ag5 Ag1 -64.9(3) 7_567 . . 6_575 ?
O19 Ag4 Ag5 Ag1 124.40(13) . . . 6_575 ?
O17 Ag4 Ag5 Ag1 -100.0(3) . . . 6_575 ?
Ag3 Ag4 Ag5 Ag1 -125.26(3) . . . 6_575 ?
C9 Ag4 Ag5 Ag3 60.3(3) 7_567 . . . ?
O19 Ag4 Ag5 Ag3 -110.34(13) . . . . ?
O17 Ag4 Ag5 Ag3 25.3(3) . . . . ?
Ag1 Ag4 Ag5 Ag3 125.26(3) 6_575 . . . ?
C7 Ag3 Ag5 C9 -115.6(4) 8_566 . . 7_567 ?
O14 Ag3 Ag5 C9 177.1(3) . . . 7_567 ?
O16 Ag3 Ag5 C9 78.4(3) . . . 7_567 ?
C8 Ag3 Ag5 C9 -23.3(3) 7_567 . . 7_567 ?
Ag4 Ag3 Ag5 C9 57.9(2) . . . 7_567 ?
Ag2 Ag3 Ag5 C9 -91.9(2) 7_567 . . 7_567 ?
Ag2 Ag3 Ag5 C9 -148.3(2) . . . 7_567 ?
C7 Ag3 Ag5 O12 71.1(4) 8_566 . . 2_556 ?
C9 Ag3 Ag5 O12 -173.2(3) 7_567 . . 2_556 ?
O14 Ag3 Ag5 O12 3.9(2) . . . 2_556 ?
O16 Ag3 Ag5 O12 -94.8(2) . . . 2_556 ?
C8 Ag3 Ag5 O12 163.5(2) 7_567 . . 2_556 ?
Ag4 Ag3 Ag5 O12 -115.31(15) . . . 2_556 ?
Ag2 Ag3 Ag5 O12 94.84(15) 7_567 . . 2_556 ?
Ag2 Ag3 Ag5 O12 38.45(15) . . . 2_556 ?
C7 Ag3 Ag5 O16 -44.5(4) 8_566 . . 6_575 ?
C9 Ag3 Ag5 O16 71.1(3) 7_567 . . 6_575 ?
O14 Ag3 Ag5 O16 -111.8(2) . . . 6_575 ?
O16 Ag3 Ag5 O16 149.6(2) . . . 6_575 ?
C8 Ag3 Ag5 O16 47.8(2) 7_567 . . 6_575 ?
Ag4 Ag3 Ag5 O16 129.02(16) . . . 6_575 ?
Ag2 Ag3 Ag5 O16 -20.83(16) 7_567 . . 6_575 ?
Ag2 Ag3 Ag5 O16 -77.22(16) . . . 6_575 ?
C7 Ag3 Ag5 O12 162.6(4) 8_566 . . 6_575 ?
C9 Ag3 Ag5 O12 -81.8(3) 7_567 . . 6_575 ?
O14 Ag3 Ag5 O12 95.3(2) . . . 6_575 ?
O16 Ag3 Ag5 O12 -3.3(3) . . . 6_575 ?
C8 Ag3 Ag5 O12 -105.1(3) 7_567 . . 6_575 ?
Ag4 Ag3 Ag5 O12 -23.9(2) . . . 6_575 ?
Ag2 Ag3 Ag5 O12 -173.7(2) 7_567 . . 6_575 ?
Ag2 Ag3 Ag5 O12 129.9(2) . . . 6_575 ?
C7 Ag3 Ag5 Ag1 -128.9(4) 8_566 . . 6_575 ?
C9 Ag3 Ag5 Ag1 -13.2(2) 7_567 . . 6_575 ?
O14 Ag3 Ag5 Ag1 163.90(14) . . . 6_575 ?
O16 Ag3 Ag5 Ag1 65.23(14) . . . 6_575 ?
C8 Ag3 Ag5 Ag1 -36.53(18) 7_567 . . 6_575 ?
Ag4 Ag3 Ag5 Ag1 44.68(2) . . . 6_575 ?
Ag2 Ag3 Ag5 Ag1 -105.17(2) 7_567 . . 6_575 ?
Ag2 Ag3 Ag5 Ag1 -161.56(2) . . . 6_575 ?
C7 Ag3 Ag5 Ag4 -173.5(4) 8_566 . . . ?
C9 Ag3 Ag5 Ag4 -57.9(2) 7_567 . . . ?
O14 Ag3 Ag5 Ag4 119.22(14) . . . . ?
O16 Ag3 Ag5 Ag4 20.54(14) . . . . ?
C8 Ag3 Ag5 Ag4 -81.21(18) 7_567 . . . ?
Ag2 Ag3 Ag5 Ag4 -149.85(3) 7_567 . . . ?
Ag2 Ag3 Ag5 Ag4 153.76(3) . . . . ?
N1 C1 C2 C3 2.4(10) . . . . ?
N1 C1 C2 C6 -179.2(6) . . . . ?
C1 C2 C3 C4 -3.0(10) . . . . ?
C6 C2 C3 C4 178.6(6) . . . . ?
C2 C3 C4 C5 1.1(10) . . . . ?
C3 C4 C5 N1 1.8(11) . . . . ?
C3 C4 C5 C8 -178.5(6) . . . . ?
C3 C2 C6 C7 -172(4) . . . . ?
C1 C2 C6 C7 9(4) . . . . ?
C2 C6 C7 Ag2 -14(6) . . . 8_465 ?
C2 C6 C7 Ag3 121(4) . . . 8_465 ?
C2 C6 C7 Ag1 -120(4) . . . 8_465 ?
N1 C5 C8 C9 142(9) . . . . ?
C4 C5 C8 C9 -38(9) . . . . ?
N1 C5 C8 Ag3 -40.3(7) . . . 7_567 ?
C4 C5 C8 Ag3 139.9(6) . . . 7_567 ?
C5 C8 C9 Ag4 107(9) . . . 7_567 ?
Ag3 C8 C9 Ag4 -71.2(8) 7_567 . . 7_567 ?
C5 C8 C9 Ag5 -96(9) . . . 7_567 ?
Ag3 C8 C9 Ag5 86.1(6) 7_567 . . 7_567 ?
C5 C8 C9 Ag1 3(9) . . . 4_547 ?
Ag3 C8 C9 Ag1 -175.2(5) 7_567 . . 4_547 ?
C5 C8 C9 Ag3 178(100) . . . 7_567 ?
C2 C1 N1 C5 0.4(9) . . . . ?
C2 C1 N1 Ag2 -176.9(5) . . . . ?
C4 C5 N1 C1 -2.5(10) . . . . ?
C8 C5 N1 C1 177.7(6) . . . . ?
C4 C5 N1 Ag2 174.7(5) . . . . ?
C8 C5 N1 Ag2 -5.1(8) . . . . ?
C7 Ag2 N1 C1 78.1(10) 8_566 . . . ?
Ag1 Ag2 N1 C1 80.3(5) . . . . ?
Ag3 Ag2 N1 C1 -147.9(5) 7_567 . . . ?
Ag3 Ag2 N1 C1 -18.7(6) . . . . ?
Ag2 Ag2 N1 C1 -104.0(5) 7_567 . . . ?
C7 Ag2 N1 C5 -99.1(10) 8_566 . . . ?
Ag1 Ag2 N1 C5 -96.9(5) . . . . ?
Ag3 Ag2 N1 C5 34.9(5) 7_567 . . . ?
Ag3 Ag2 N1 C5 164.1(4) . . . . ?
Ag2 Ag2 N1 C5 78.8(5) 7_567 . . . ?
O13 N2 O11 Ag1 175.8(5) . . . . ?
O12 N2 O11 Ag1 -2.4(8) . . . . ?
C7 Ag1 O11 N2 -72.7(5) 8_566 . . . ?
C9 Ag1 O11 N2 74.8(5) 4_557 . . . ?
O18 Ag1 O11 N2 -161.7(5) 4_547 . . . ?
Ag4 Ag1 O11 N2 98.8(5) 6_576 . . . ?
Ag2 Ag1 O11 N2 -91.2(5) . . . . ?
Ag5 Ag1 O11 N2 36.4(4) 6_576 . . . ?
O13 N2 O12 Ag5 9.6(7) . . . 2_556 ?
O11 N2 O12 Ag5 -172.2(5) . . . 2_556 ?
O13 N2 O12 Ag5 136.7(5) . . . 6_576 ?
O11 N2 O12 Ag5 -45.1(7) . . . 6_576 ?
O15 N3 O14 Ag3 14.8(4) . . . . ?
O14 N3 O14 Ag3 -165.2(4) 2_556 . . . ?
C7 Ag3 O14 N3 130.4(4) 8_566 . . . ?
C9 Ag3 O14 N3 -75.2(4) 7_567 . . . ?
O16 Ag3 O14 N3 38.5(4) . . . . ?
C8 Ag3 O14 N3 -100.6(4) 7_567 . . . ?
Ag4 Ag3 O14 N3 -29.1(4) . . . . ?
Ag2 Ag3 O14 N3 -164.7(4) 7_567 . . . ?
Ag2 Ag3 O14 N3 139.4(4) . . . . ?
Ag5 Ag3 O14 N3 -77.3(4) . . . . ?
O17 N4 O16 Ag3 56.0(8) . . . . ?
O18 N4 O16 Ag3 -122.2(6) . . . . ?
O17 N4 O16 Ag5 -149.8(5) . . . 6_576 ?
O18 N4 O16 Ag5 32.0(7) . . . 6_576 ?
C7 Ag3 O16 N4 104.5(5) 8_566 . . . ?
C9 Ag3 O16 N4 -39.4(5) 7_567 . . . ?
O14 Ag3 O16 N4 -157.3(5) . . . . ?
C8 Ag3 O16 N4 -11.2(6) 7_567 . . . ?
Ag4 Ag3 O16 N4 -63.6(5) . . . . ?
Ag2 Ag3 O16 N4 77.4(6) 7_567 . . . ?
Ag2 Ag3 O16 N4 141.0(5) . . . . ?
Ag5 Ag3 O16 N4 -82.4(5) . . . . ?
C7 Ag3 O16 Ag5 -43.9(3) 8_566 . . 6_576 ?
C9 Ag3 O16 Ag5 172.1(3) 7_567 . . 6_576 ?
O14 Ag3 O16 Ag5 54.2(3) . . . 6_576 ?
C8 Ag3 O16 Ag5 -159.7(3) 7_567 . . 6_576 ?
Ag4 Ag3 O16 Ag5 148.0(3) . . . 6_576 ?
Ag2 Ag3 O16 Ag5 -71.1(4) 7_567 . . 6_576 ?
Ag2 Ag3 O16 Ag5 -7.5(3) . . . 6_576 ?
Ag5 Ag3 O16 Ag5 129.1(2) . . . 6_576 ?
O18 N4 O17 Ag4 175.9(5) . . . . ?
O16 N4 O17 Ag4 -2.3(8) . . . . ?
C9 Ag4 O17 N4 -83.5(5) 7_567 . . . ?
O19 Ag4 O17 N4 79.0(5) . . . . ?
Ag1 Ag4 O17 N4 -138.6(4) 6_575 . . . ?
Ag3 Ag4 O17 N4 -34.6(5) . . . . ?
Ag5 Ag4 O17 N4 -57.6(6) . . . . ?
O17 N4 O18 Ag1 25.3(8) . . . 4_557 ?
O16 N4 O18 Ag1 -156.5(5) . . . 4_557 ?
O20 N5 O19 Ag4 174.4(3) 2_556 . . . ?
O20 N5 O19 Ag4 -5.6(3) . . . . ?
O20 N5 O19 Ag4 -5.6(3) 2_556 . . 2_556 ?
O20 N5 O19 Ag4 174.4(3) . . . 2_556 ?
C9 Ag4 O19 N5 -148.5(4) 7_567 . . . ?
O17 Ag4 O19 N5 67.64(13) . . . . ?
Ag1 Ag4 O19 N5 -71.15(13) 6_575 . . . ?
Ag3 Ag4 O19 N5 155.67(4) . . . . ?
Ag5 Ag4 O19 N5 -134.53(4) . . . . ?
C9 Ag4 O19 Ag4 31.5(4) 7_567 . . 2_556 ?
O17 Ag4 O19 Ag4 -112.35(13) . . . 2_556 ?
Ag1 Ag4 O19 Ag4 108.86(13) 6_575 . . 2_556 ?
Ag3 Ag4 O19 Ag4 -24.33(4) . . . 2_556 ?
Ag5 Ag4 O19 Ag4 45.48(4) . . . 2_556 ?
